data_2225160
loop_
_publ_author_name
'Faure, Ren\'e'
'Ill\'an-Cabeza, Nuria A.'
'Jim\'enez-Pulido, Sonia B.'
'Linares-Ord\'o\~nez, F\'atima M.'
'Moreno-Carretero, Miguel N.'

_publ_section_title
;
 1,3,7-Trimethyl-2,4-dioxo-1,2,3,4-tetrahydropteridine-6-carboxylic
 acid hemihydrate
;
_journal_coeditor_code BG2332
_journal_issue 3
_journal_name_full 'Acta Crystallographica Section E'
_journal_page_first o719
_journal_page_last o720
_journal_paper_doi 10.1107/S1600536810007166
_journal_volume 66
_journal_year 2010
_chemical_formula_iupac 'C10 H10 N4 O4, 0.5H2 O'
_chemical_formula_moiety 'C10 H10 N4 O4, 0.5(H2 O)'
_chemical_formula_sum 'C10 H11 N4 O4.5'
_chemical_formula_weight 259.23
_chemical_name_systematic
;
1,3,7-Trimethyl-2,4-dioxo-1,2,3,4-tetrahydropteridine-6-carboxylic acid
hemihydrate
;
_space_group_IT_number 15
_symmetry_cell_setting monoclinic
_symmetry_space_group_name_Hall '-C 2yc'
_symmetry_space_group_name_H-M 'C 1 2/c 1'
_atom_sites_solution_hydrogens geom
_atom_sites_solution_primary direct
_atom_sites_solution_secondary difmap
_audit_creation_method SHELXL-97
_cell_angle_alpha 90.00
_cell_angle_beta 106.113(10)
_cell_angle_gamma 90.00
_cell_formula_units_Z 8
_cell_length_a 15.7328(19)
_cell_length_b 11.5784(16)
_cell_length_c 12.4062(18)
_cell_measurement_reflns_used 1970
_cell_measurement_temperature 120(2)
_cell_measurement_theta_max 25.25
_cell_measurement_theta_min 2.22
_cell_volume 2171.1(5)
_computing_cell_refinement 'DIRAX/LSQ (Duisenberg, 1992)'
_computing_data_collection 'COLLECT (Nonius, 1998)'
_computing_data_reduction 'EvalCCD (Duisenberg <i>et al.</i>,  2003)'
_computing_molecular_graphics 'Mercury (Macrae <i>et al.</i>,  2006)'
_computing_publication_material 'WinGX (Farrugia, 1999) and PLATON (Spek, 2009)'
_computing_structure_refinement 'SHELXL97 (Sheldrick, 2008)'
_computing_structure_solution 'SHELXL97 (Sheldrick, 2008)'
_diffrn_ambient_temperature 120(2)
_diffrn_measured_fraction_theta_full 1.000
_diffrn_measured_fraction_theta_max 1.000
_diffrn_measurement_device_type 'Nonius KappaCCD'
_diffrn_measurement_method 'CCD rotation images, thick slices'
_diffrn_radiation_monochromator graphite
_diffrn_radiation_source 'fine-focus sealed tube'
_diffrn_radiation_type MoK\a
_diffrn_radiation_wavelength 0.71073
_diffrn_reflns_av_R_equivalents 0.0383
_diffrn_reflns_av_sigmaI/netI 0.0248
_diffrn_reflns_limit_h_max 18
_diffrn_reflns_limit_h_min -18
_diffrn_reflns_limit_k_max 13
_diffrn_reflns_limit_k_min -13
_diffrn_reflns_limit_l_max 14
_diffrn_reflns_limit_l_min -14
_diffrn_reflns_number 14172
_diffrn_reflns_theta_full 25.25
_diffrn_reflns_theta_max 25.25
_diffrn_reflns_theta_min 2.22
_exptl_absorpt_coefficient_mu 0.128
_exptl_absorpt_correction_T_max 0.9761
_exptl_absorpt_correction_T_min 0.9436
_exptl_absorpt_correction_type multi-scan
_exptl_absorpt_process_details '(SADABS; Sheldrick, 2003)'
_exptl_crystal_colour 'light yellow'
_exptl_crystal_density_diffrn 1.586
_exptl_crystal_density_method 'not measured'
_exptl_crystal_description prism
_exptl_crystal_F_000 1080
_exptl_crystal_size_max 0.46
_exptl_crystal_size_mid 0.24
_exptl_crystal_size_min 0.19
_refine_diff_density_max 0.651
_refine_diff_density_min -0.576
_refine_ls_extinction_coef 0.0125(14)
_refine_ls_extinction_expression Fc^*^=kFc[1+0.001xFc^2^\l^3^/sin(2\q)]^-1/4^
_refine_ls_extinction_method 'SHELXL97 (Sheldrick, 2008)'
_refine_ls_goodness_of_fit_ref 1.207
_refine_ls_hydrogen_treatment mixed
_refine_ls_matrix_type full
_refine_ls_number_parameters 180
_refine_ls_number_reflns 1970
_refine_ls_number_restraints 0
_refine_ls_restrained_S_all 1.207
_refine_ls_R_factor_all 0.0753
_refine_ls_R_factor_gt 0.0551
_refine_ls_shift/su_max 0.000
_refine_ls_shift/su_mean 0.000
_refine_ls_structure_factor_coef Fsqd
_refine_ls_weighting_details 'calc w=1/[\s^2^(Fo^2^)+(0.0794P)^2^+0.6244P] where P=(Fo^2^+2Fc^2^)/3'
_refine_ls_weighting_scheme calc
_refine_ls_wR_factor_gt 0.1240
_refine_ls_wR_factor_ref 0.1402
_reflns_number_gt 1493
_reflns_number_total 1970
_reflns_threshold_expression I>2\s(I)
_cod_data_source_file bg2332.cif
_cod_data_source_block I
_cod_original_sg_symbol_H-M 'C 2/c'
_cod_database_code 2225160
_cod_database_fobs_code 2225160

loop_
_symmetry_equiv_pos_as_xyz
'x, y, z'
'-x, y, -z+1/2'
'x+1/2, y+1/2, z'
'-x+1/2, y+1/2, -z+1/2'
'-x, -y, -z'
'x, -y, z-1/2'
'-x+1/2, -y+1/2, -z'
'x+1/2, -y+1/2, z-1/2'

loop_
_atom_site_type_symbol
_atom_site_label
_atom_site_fract_x
_atom_site_fract_y
_atom_site_fract_z
_atom_site_U_iso_or_equiv
_atom_site_adp_type
_atom_site_calc_flag
_atom_site_refinement_flags
_atom_site_occupancy
_atom_site_disorder_assembly
_atom_site_disorder_group
O O1w 0.5000 0.75980(19) 0.2500 0.0271(5) Uani d S 1 . .
N N1 0.16439(11) 0.99057(14) -0.04043(14) 0.0213(4) Uani d . 1 . .
C C2 0.22500(13) 1.06607(18) -0.06308(17) 0.0217(5) Uani d . 1 . .
N N3 0.31401(11) 1.03800(14) -0.02157(14) 0.0215(4) Uani d . 1 . .
C C4 0.34674(13) 0.94797(17) 0.04960(16) 0.0201(5) Uani d . 1 . .
C C4A 0.27938(13) 0.87743(17) 0.07728(15) 0.0181(5) Uani d . 1 . .
N N5 0.30569(11) 0.79181(13) 0.14868(13) 0.0190(4) Uani d . 1 . .
C C6 0.24465(13) 0.73144(16) 0.17889(16) 0.0201(5) Uani d . 1 . .
C C7 0.15435(14) 0.75701(17) 0.13777(16) 0.0211(5) Uani d . 1 . .
N N8 0.12794(11) 0.84253(14) 0.06406(13) 0.0209(4) Uani d . 1 . .
C C8A 0.18987(13) 0.90176(17) 0.03424(15) 0.0189(5) Uani d . 1 . .
C C1 0.07098(14) 1.0169(2) -0.09039(18) 0.0294(6) Uani d . 1 . .
O O2 0.20238(10) 1.15152(13) -0.11888(12) 0.0303(4) Uani d . 1 . .
C C3 0.37550(14) 1.11665(19) -0.05308(19) 0.0289(5) Uani d . 1 . .
O O4 0.42558(9) 0.92948(12) 0.08549(12) 0.0257(4) Uani d . 1 . .
C C61 0.28018(14) 0.63747(18) 0.26029(17) 0.0246(5) Uani d . 1 . .
O O61 0.36742(10) 0.63064(13) 0.30013(12) 0.0283(4) Uani d . 1 . .
O O62 0.23356(10) 0.56896(13) 0.28942(13) 0.0362(5) Uani d . 1 . .
C C71 0.08347(14) 0.69621(18) 0.17313(18) 0.0267(5) Uani d . 1 . .
H H1W 0.5284(19) 0.809(2) 0.305(2) 0.065(10) Uiso d . 1 . .
H H1A 0.0366 0.9451 -0.1014 0.044 Uiso calc R 1 . .
H H1B 0.0636 1.0550 -0.1630 0.044 Uiso calc R 1 . .
H H1C 0.0501 1.0683 -0.0404 0.044 Uiso calc R 1 . .
H H3A 0.4363 1.0901 -0.0197 0.043 Uiso calc R 1 . .
H H3B 0.3684 1.1945 -0.0257 0.043 Uiso calc R 1 . .
H H3C 0.3631 1.1182 -0.1350 0.043 Uiso calc R 1 . .
H H61 0.398(2) 0.694(3) 0.273(3) 0.068(9) Uiso d . 1 . .
H H71A 0.0264 0.7330 0.1379 0.040 Uiso calc R 1 . .
H H71B 0.0958 0.7004 0.2549 0.040 Uiso calc R 1 . .
H H71C 0.0814 0.6151 0.1499 0.040 Uiso calc R 1 . .

loop_
_atom_site_aniso_label
_atom_site_aniso_U_11
_atom_site_aniso_U_22
_atom_site_aniso_U_33
_atom_site_aniso_U_12
_atom_site_aniso_U_13
_atom_site_aniso_U_23
O1w 0.0226(11) 0.0273(12) 0.0279(12) 0.000 0.0013(9) 0.000
N1 0.0182(9) 0.0239(9) 0.0210(9) 0.0019(7) 0.0040(7) 0.0038(7)
C2 0.0226(11) 0.0241(11) 0.0182(10) 0.0020(9) 0.0055(8) -0.0001(9)
N3 0.0204(9) 0.0235(9) 0.0206(9) -0.0005(7) 0.0059(7) 0.0031(7)
C4 0.0211(11) 0.0217(11) 0.0167(10) 0.0000(9) 0.0036(8) -0.0015(8)
C4A 0.0205(11) 0.0188(10) 0.0153(10) 0.0026(8) 0.0056(8) -0.0013(8)
N5 0.0212(9) 0.0189(9) 0.0168(8) 0.0006(7) 0.0053(7) -0.0021(7)
C6 0.0230(11) 0.0201(11) 0.0181(10) -0.0025(9) 0.0073(8) -0.0029(8)
C7 0.0251(11) 0.0213(11) 0.0178(10) -0.0019(9) 0.0073(9) -0.0048(8)
N8 0.0198(9) 0.0228(9) 0.0208(9) -0.0002(7) 0.0067(7) -0.0017(7)
C8A 0.0216(11) 0.0199(11) 0.0152(10) 0.0009(8) 0.0053(8) -0.0040(8)
C1 0.0193(11) 0.0373(13) 0.0296(12) 0.0047(10) 0.0037(9) 0.0078(10)
O2 0.0283(9) 0.0298(9) 0.0318(9) 0.0052(7) 0.0065(7) 0.0114(7)
C3 0.0242(12) 0.0299(12) 0.0332(12) -0.0037(10) 0.0091(10) 0.0082(10)
O4 0.0168(8) 0.0304(8) 0.0288(8) 0.0000(6) 0.0047(6) 0.0050(6)
C61 0.0276(12) 0.0251(12) 0.0209(11) -0.0005(9) 0.0064(9) 0.0003(9)
O61 0.0265(8) 0.0282(9) 0.0277(8) 0.0026(7) 0.0036(7) 0.0056(7)
O62 0.0352(9) 0.0340(9) 0.0391(10) -0.0040(8) 0.0100(8) 0.0148(8)
C71 0.0234(11) 0.0314(12) 0.0265(12) -0.0048(10) 0.0093(9) -0.0009(9)

loop_
_atom_type_symbol
_atom_type_description
_atom_type_scat_dispersion_real
_atom_type_scat_dispersion_imag
_atom_type_scat_source
C C 0.0033 0.0016 'International Tables Vol C Tables 4.2.6.8 and 6.1.1.4'
H H 0.0000 0.0000 'International Tables Vol C Tables 4.2.6.8 and 6.1.1.4'
N N 0.0061 0.0033 'International Tables Vol C Tables 4.2.6.8 and 6.1.1.4'
O O 0.0106 0.0060 'International Tables Vol C Tables 4.2.6.8 and 6.1.1.4'

loop_
_geom_angle_atom_site_label_1
_geom_angle_atom_site_label_2
_geom_angle_atom_site_label_3
_geom_angle_site_symmetry_1
_geom_angle_site_symmetry_3
_geom_angle
_geom_angle_publ_flag
N5 C4A C8A . . 120.46(18) ?
N5 C4A C4 . . 117.93(18) ?
C8A C4A C4 . . 121.56(18) ?
C8A N8 C7 . . 117.54(18) ?
C4A N5 C6 . . 118.07(18) ?
C4 N3 C2 . . 125.18(17) ?
C4 N3 C3 . . 119.27(17) ?
C2 N3 C3 . . 115.45(16) ?
N8 C8A N1 . . 118.56(18) ?
N8 C8A C4A . . 122.21(18) ?
N1 C8A C4A . . 119.22(18) ?
N5 C6 C7 . . 121.83(18) ?
N5 C6 C61 . . 114.46(18) ?
C7 C6 C61 . . 123.70(18) ?
C8A N1 C2 . . 121.70(17) ?
C8A N1 C1 . . 121.06(17) ?
C2 N1 C1 . . 116.92(17) ?
C61 O61 H61 . . 112.3(17) ?
O4 C4 N3 . . 122.20(18) ?
O4 C4 C4A . . 123.50(18) ?
N3 C4 C4A . . 114.30(17) ?
N8 C7 C6 . . 119.86(18) ?
N8 C7 C71 . . 115.99(19) ?
C6 C7 C71 . . 124.13(18) ?
O2 C2 N1 . . 121.85(19) ?
O2 C2 N3 . . 120.80(18) ?
N1 C2 N3 . . 117.32(17) ?
C7 C71 H71A . . 109.5 ?
C7 C71 H71B . . 109.5 ?
H71A C71 H71B . . 109.5 ?
C7 C71 H71C . . 109.5 ?
H71A C71 H71C . . 109.5 ?
H71B C71 H71C . . 109.5 ?
N3 C3 H3A . . 109.5 ?
N3 C3 H3B . . 109.5 ?
H3A C3 H3B . . 109.5 ?
N3 C3 H3C . . 109.5 ?
H3A C3 H3C . . 109.5 ?
H3B C3 H3C . . 109.5 ?
O62 C61 O61 . . 120.23(19) ?
O62 C61 C6 . . 122.8(2) ?
O61 C61 C6 . . 116.92(18) ?
N1 C1 H1A . . 109.5 ?
N1 C1 H1B . . 109.5 ?
H1A C1 H1B . . 109.5 ?
N1 C1 H1C . . 109.5 ?
H1A C1 H1C . . 109.5 ?
H1B C1 H1C . . 109.5 ?

loop_
_geom_bond_atom_site_label_1
_geom_bond_atom_site_label_2
_geom_bond_site_symmetry_2
_geom_bond_distance
_geom_bond_publ_flag
O1w H1W . 0.90(3) ?
O4 C4 . 1.215(2) ?
C4A N5 . 1.317(3) ?
C4A C8A . 1.389(3) ?
C4A C4 . 1.453(3) ?
N8 C8A . 1.325(3) ?
N8 C7 . 1.334(3) ?
N5 C6 . 1.323(3) ?
N3 C4 . 1.371(3) ?
N3 C2 . 1.390(3) ?
N3 C3 . 1.459(3) ?
O2 C2 . 1.203(2) ?
C8A N1 . 1.367(3) ?
C6 C7 . 1.401(3) ?
C6 C61 . 1.484(3) ?
N1 C2 . 1.379(3) ?
N1 C1 . 1.460(3) ?
O61 C61 . 1.326(3) ?
O61 H61 . 0.98(3) ?
O62 C61 . 1.202(3) ?
C7 C71 . 1.484(3) ?
C71 H71A . 0.9800 ?
C71 H71B . 0.9800 ?
C71 H71C . 0.9800 ?
C3 H3A . 0.9800 ?
C3 H3B . 0.9800 ?
C3 H3C . 0.9800 ?
C1 H1A . 0.9800 ?
C1 H1B . 0.9800 ?
C1 H1C . 0.9800 ?

loop_
_geom_hbond_atom_site_label_D
_geom_hbond_atom_site_label_H
_geom_hbond_atom_site_label_A
_geom_hbond_site_symmetry_A
_geom_hbond_distance_DH
_geom_hbond_distance_HA
_geom_hbond_distance_DA
_geom_hbond_angle_DHA
_geom_hbond_publ_flag
O1w H1w O4 2_655 0.91(2) 1.94(2) 2.841(2) 172(3) y
O1w H1w N5 2_655 0.91(2) 2.52(3) 2.988(2) 113(2) y
O61 H61 O1w 1_555 0.99(3) 1.87(3) 2.774(2) 151(3) y
O61 H61 N5 1_555 0.99(3) 2.13(4) 2.635(2) 110(2) y

loop_
_cod_related_entry_id
_cod_related_entry_database
_cod_related_entry_code
1 ChemSpider 30656008
